data_4305463
loop_
_publ_author_name
'Jean-Claude Berthet'
'Pierre Thu\'ery'
'Jean-Pierre Dognon'
'Denis Guillaneux'
'Michel Ephritikhine'

_publ_contact_author_address
;
      CEA/Saclay, SCM (CNRS URA 331)
      B\^at. 125
      91191 Gif-sur-Yvette
      France
;
_publ_contact_author_email jean-claude.berthet@cea.fr
_publ_contact_author_fax '33 1 69 08 66 40'
_publ_contact_author_name 'J. C. Berthet'
_publ_contact_author_phone '33 01 69 08 64 36'
_publ_section_title
;
Sterically Congested Uranyl Complexes with Seven-Coordination of the
UO2 Unit: the Peculiar Ligation Mode of Nitrate in [UO2(NO3)2(Rbtp)]
Complexes
;
_journal_name_full 'Inorganic Chemistry'
_journal_page_first 6850
_journal_page_last 6862
_journal_paper_doi 10.1021/ic8004486
_journal_volume 47
_journal_year 2008
_chemical_formula_sum 'C23 H31 N9 O8 U'
_chemical_formula_weight 799.60
_space_group_IT_number 14
_symmetry_cell_setting monoclinic
_symmetry_space_group_name_Hall '-P 2ybc'
_symmetry_space_group_name_H-M 'P 1 21/c 1'
_atom_sites_solution_hydrogens geom
_atom_sites_solution_primary direct
_atom_sites_solution_secondary difmap
_audit_creation_method SHELXL-97
_cell_angle_alpha 90.00
_cell_angle_beta 98.485(2)
_cell_angle_gamma 90.00
_cell_formula_units_Z 4
_cell_length_a 10.6725(2)
_cell_length_b 17.9793(7)
_cell_length_c 15.3329(6)
_cell_measurement_reflns_used 93394
_cell_measurement_temperature 200(2)
_cell_measurement_theta_max 25.68
_cell_measurement_theta_min 2.92
_cell_volume 2909.94(17)
_computing_cell_refinement 'HKL2000 (Otwinowski & Minor, 1997)'
_computing_data_collection 'COLLECT (Hooft, 1998)'
_computing_data_reduction 'HKL2000 (Otwinowski & Minor, 1997)'
_computing_molecular_graphics 'SHELXTL (Sheldrick, 1999)'
_computing_publication_material 'SHELXTL (Sheldrick, 1999); PLATON (Spek, 2003)'
_computing_structure_refinement 'SHELXL-97 (Sheldrick, 1997)'
_computing_structure_solution 'SHELXS-97 (Sheldrick, 1997)'
_diffrn_ambient_temperature 200(2)
_diffrn_measured_fraction_theta_full 0.998
_diffrn_measured_fraction_theta_max 0.998
_diffrn_measurement_device_type 'Nonius Kappa-CCD area-detector diffractometer'
_diffrn_measurement_method 'two \f and four \w scans with 2\% steps'
_diffrn_radiation_monochromator graphite
_diffrn_radiation_source 'fine-focus sealed tube'
_diffrn_radiation_type MoK\a
_diffrn_radiation_wavelength 0.71073
_diffrn_reflns_av_R_equivalents 0.0218
_diffrn_reflns_av_sigmaI/netI 0.0282
_diffrn_reflns_limit_h_max 13
_diffrn_reflns_limit_h_min -13
_diffrn_reflns_limit_k_max 21
_diffrn_reflns_limit_k_min -21
_diffrn_reflns_limit_l_max 18
_diffrn_reflns_limit_l_min -18
_diffrn_reflns_number 93394
_diffrn_reflns_theta_full 25.68
_diffrn_reflns_theta_max 25.68
_diffrn_reflns_theta_min 2.92
_diffrn_standards_decay_% 0
_diffrn_standards_interval_time 0
_diffrn_standards_number 0
_exptl_absorpt_coefficient_mu 5.639
_exptl_absorpt_correction_T_max 0.508
_exptl_absorpt_correction_T_min 0.413
_exptl_absorpt_correction_type multi-scan
_exptl_absorpt_process_details 'SCALEPACK (Otwinowski & Minor, 1997)'
_exptl_crystal_colour 'translucent light yellow'
_exptl_crystal_density_diffrn 1.825
_exptl_crystal_density_method 'not measured'
_exptl_crystal_description parallelepiped
_exptl_crystal_F_000 1552
_exptl_crystal_size_max 0.23
_exptl_crystal_size_mid 0.17
_exptl_crystal_size_min 0.12
_refine_diff_density_max 1.184
_refine_diff_density_min -1.022
_refine_diff_density_rms 0.092
_refine_ls_extinction_method none
_refine_ls_goodness_of_fit_ref 1.043
_refine_ls_hydrogen_treatment constr
_refine_ls_matrix_type full
_refine_ls_number_parameters 411
_refine_ls_number_reflns 5508
_refine_ls_number_restraints 72
_refine_ls_restrained_S_all 1.073
_refine_ls_R_factor_all 0.0346
_refine_ls_R_factor_gt 0.0265
_refine_ls_shift/su_max 0.002
_refine_ls_shift/su_mean 0.000
_refine_ls_structure_factor_coef Fsqd
_refine_ls_weighting_details 'calc w=1/[\s^2^(Fo^2^)+(0.0405P)^2^+0.8995P] where P=(Fo^2^+2Fc^2^)/3'
_refine_ls_weighting_scheme calc
_refine_ls_wR_factor_gt 0.0654
_refine_ls_wR_factor_ref 0.0681
_reflns_number_gt 4696
_reflns_number_total 5508
_reflns_threshold_expression >2sigma(I)
_cod_data_source_file ic8004486.file003_5.cif
_cod_data_source_block 6
_cod_original_sg_symbol_H-M 'P 21/c'
_cod_database_code 4305463

loop_
_symmetry_equiv_pos_as_xyz
'x, y, z'
'-x, y+1/2, -z+1/2'
'-x, -y, -z'
'x, -y-1/2, z-1/2'

loop_
_atom_site_label
_atom_site_type_symbol
_atom_site_fract_x
_atom_site_fract_y
_atom_site_fract_z
_atom_site_U_iso_or_equiv
_atom_site_adp_type
_atom_site_occupancy
_atom_site_symmetry_multiplicity
_atom_site_calc_flag
_atom_site_refinement_flags
_atom_site_disorder_assembly
_atom_site_disorder_group
U U 0.509651(13) 0.927158(8) 0.668239(9) 0.04100(7) Uani 1 1 d . . .
O1 O 0.4775(3) 1.00652(18) 0.6033(2) 0.0612(8) Uani 1 1 d . A .
O2 O 0.5799(3) 0.85221(19) 0.7305(2) 0.0722(10) Uani 1 1 d . A .
N1 N 0.7462(3) 0.9521(2) 0.6542(2) 0.0444(7) Uani 1 1 d . A .
N2 N 0.5056(3) 0.84409(19) 0.4753(2) 0.0472(8) Uani 1 1 d . . .
N3 N 0.5936(3) 0.87630(18) 0.5358(2) 0.0442(7) Uani 1 1 d . A .
N4 N 0.7502(3) 0.86614(19) 0.4417(2) 0.0454(7) Uani 1 1 d . A .
N5 N 0.5734(3) 1.0425(2) 0.8422(2) 0.0532(8) Uani 1 1 d . . .
N6 N 0.6374(3) 1.0099(2) 0.7829(2) 0.0511(8) Uani 1 1 d . A .
N7 N 0.8327(4) 1.0563(2) 0.8561(2) 0.0601(10) Uani 1 1 d . A .
N8A N 0.2832(10) 0.8311(8) 0.6016(9) 0.078(3) Uani 0.653(12) 1 d PU A 1
O3A O 0.3839(9) 0.7983(5) 0.6291(5) 0.096(3) Uani 0.653(12) 1 d PU A 1
O4A O 0.2865(6) 0.9018(5) 0.6019(6) 0.087(3) Uani 0.653(12) 1 d PU A 1
O5A O 0.1813(10) 0.7998(7) 0.5716(8) 0.121(4) Uani 0.653(12) 1 d PU A 1
N8B N 0.2524(13) 0.8682(11) 0.5576(12) 0.063(4) Uani 0.347(12) 1 d PU A 2
O3B O 0.3415(15) 0.8402(11) 0.6166(11) 0.072(5) Uani 0.347(12) 1 d PU A 2
O4B O 0.2791(17) 0.9299(8) 0.5317(12) 0.107(6) Uani 0.347(12) 1 d PU A 2
O5B O 0.1606(13) 0.8347(11) 0.5293(12) 0.088(5) Uani 0.347(12) 1 d PU A 2
O6 O 0.3916(4) 0.91221(19) 0.8015(2) 0.0684(9) Uani 1 1 d . A .
O7 O 0.3237(4) 1.0053(3) 0.7255(2) 0.0886(12) Uani 1 1 d . A .
O8 O 0.2326(3) 0.9737(3) 0.8379(2) 0.0848(12) Uani 1 1 d . A .
N9 N 0.3113(3) 0.9649(3) 0.7896(2) 0.0579(9) Uani 1 1 d . . .
C1 C 0.8238(4) 0.9883(3) 0.7179(3) 0.0548(11) Uani 1 1 d . . .
C2 C 0.9521(4) 0.9974(3) 0.7169(3) 0.0717(15) Uani 1 1 d . A .
H2 H 1.0028 1.0221 0.7625 0.086 Uiso 1 1 calc R . .
C3 C 1.0029(4) 0.9687(4) 0.6460(3) 0.0751(16) Uani 1 1 d . . .
H3 H 1.0889 0.9739 0.6434 0.090 Uiso 1 1 calc R A .
C4 C 0.9256(4) 0.9325(3) 0.5794(3) 0.0598(12) Uani 1 1 d . A .
H4 H 0.9583 0.9135 0.5311 0.072 Uiso 1 1 calc R . .
C5 C 0.7980(4) 0.9250(2) 0.5860(3) 0.0487(10) Uani 1 1 d . . .
C6 C 0.7093(3) 0.8876(2) 0.5172(2) 0.0431(9) Uani 1 1 d . A .
C7 C 0.6661(4) 0.8350(2) 0.3819(3) 0.0450(9) Uani 1 1 d . . .
C8 C 0.5377(4) 0.8245(2) 0.3981(3) 0.0456(9) Uani 1 1 d . A .
C9 C 0.7612(4) 1.0200(3) 0.7900(3) 0.0540(10) Uani 1 1 d . A .
C10 C 0.7713(4) 1.0885(3) 0.9159(3) 0.0580(11) Uani 1 1 d . . .
C11 C 0.6369(4) 1.0825(2) 0.9058(3) 0.0518(10) Uani 1 1 d . A .
C12 C 0.7034(4) 0.8094(3) 0.2969(3) 0.0592(11) Uani 1 1 d . A .
H12A H 0.6456 0.8314 0.2491 0.071 Uiso 1 1 calc R . .
H12B H 0.6919 0.7559 0.2931 0.071 Uiso 1 1 calc R . .
C13 C 0.8371(4) 0.8269(3) 0.2822(3) 0.0652(12) Uani 1 1 d . . .
H13A H 0.8962 0.8100 0.3325 0.078 Uiso 1 1 calc R A .
H13B H 0.8469 0.8803 0.2771 0.078 Uiso 1 1 calc R . .
C14 C 0.8677(6) 0.7888(4) 0.1978(4) 0.098(2) Uani 1 1 d U A .
H14A H 0.8607 0.7358 0.2036 0.147 Uiso 1 1 calc R . .
H14B H 0.9524 0.8013 0.1890 0.147 Uiso 1 1 calc R . .
H14C H 0.8091 0.8055 0.1481 0.147 Uiso 1 1 calc R . .
C15 C 0.4375(4) 0.7917(3) 0.3318(3) 0.0568(11) Uani 1 1 d . . .
H15A H 0.4605 0.7407 0.3210 0.068 Uiso 1 1 calc R A .
H15B H 0.4352 0.8188 0.2769 0.068 Uiso 1 1 calc R . .
C16 C 0.3051(4) 0.7921(4) 0.3576(3) 0.0732(15) Uani 1 1 d . A .
H16A H 0.3041 0.7613 0.4095 0.088 Uiso 1 1 calc R . .
H16B H 0.2829 0.8424 0.3723 0.088 Uiso 1 1 calc R . .
C17 C 0.2091(6) 0.7634(4) 0.2840(5) 0.109(2) Uani 1 1 d . . .
H17A H 0.2215 0.7871 0.2298 0.164 Uiso 1 1 calc R A .
H17B H 0.1254 0.7742 0.2964 0.164 Uiso 1 1 calc R . .
H17C H 0.2189 0.7106 0.2786 0.164 Uiso 1 1 calc R . .
C18 C 0.8436(4) 1.1277(3) 0.9911(3) 0.0731(14) Uani 1 1 d . A .
H18A H 0.8360 1.1806 0.9791 0.088 Uiso 1 1 calc R . .
H18B H 0.8026 1.1181 1.0423 0.088 Uiso 1 1 calc R . .
C19 C 0.9787(5) 1.1108(4) 1.0152(4) 0.100(2) Uani 1 1 d U . .
H19A H 1.0219 1.1219 0.9654 0.119 Uiso 1 1 calc R A .
H19B H 0.9882 1.0579 1.0273 0.119 Uiso 1 1 calc R . .
C20 C 1.0422(6) 1.1534(5) 1.0946(4) 0.114(2) Uani 1 1 d U A .
H20A H 1.0445 1.2053 1.0803 0.172 Uiso 1 1 calc R . .
H20B H 1.1270 1.1353 1.1110 0.172 Uiso 1 1 calc R . .
H20C H 0.9953 1.1466 1.1428 0.172 Uiso 1 1 calc R . .
C21 C 0.5607(4) 1.1205(3) 0.9678(3) 0.0598(11) Uani 1 1 d . . .
H21A H 0.5668 1.1739 0.9599 0.072 Uiso 1 1 calc R A .
H21B H 0.5982 1.1091 1.0279 0.072 Uiso 1 1 calc R . .
C22 C 0.4223(4) 1.0993(3) 0.9562(3) 0.0655(12) Uani 1 1 d . A .
H22A H 0.3840 1.1104 0.8963 0.079 Uiso 1 1 calc R . .
H22B H 0.4152 1.0462 0.9652 0.079 Uiso 1 1 calc R . .
C23 C 0.3512(5) 1.1397(4) 1.0193(4) 0.0846(17) Uani 1 1 d U . .
H23A H 0.3919 1.1314 1.0786 0.127 Uiso 1 1 calc R A .
H23B H 0.2658 1.1216 1.0129 0.127 Uiso 1 1 calc R . .
H23C H 0.3506 1.1920 1.0066 0.127 Uiso 1 1 calc R . .

loop_
_atom_site_aniso_label
_atom_site_aniso_U_11
_atom_site_aniso_U_22
_atom_site_aniso_U_33
_atom_site_aniso_U_23
_atom_site_aniso_U_13
_atom_site_aniso_U_12
U 0.04119(10) 0.03977(10) 0.04313(10) 0.00201(6) 0.00980(6) 0.00063(6)
O1 0.0694(19) 0.062(2) 0.0560(17) 0.0167(15) 0.0212(15) 0.0177(15)
O2 0.073(2) 0.060(2) 0.091(2) 0.0313(18) 0.0346(18) 0.0176(16)
N1 0.0406(17) 0.052(2) 0.0416(18) -0.0028(15) 0.0092(13) -0.0053(14)
N2 0.0484(18) 0.0446(19) 0.049(2) -0.0055(15) 0.0097(14) 0.0004(14)
N3 0.0447(17) 0.0421(19) 0.0464(18) -0.0053(15) 0.0086(14) -0.0019(14)
N4 0.0491(18) 0.0435(19) 0.0452(18) 0.0005(15) 0.0128(14) 0.0023(14)
N5 0.0512(19) 0.067(2) 0.0423(19) -0.0065(17) 0.0101(15) -0.0015(17)
N6 0.0461(19) 0.067(2) 0.0411(18) -0.0064(16) 0.0084(14) -0.0070(16)
N7 0.052(2) 0.081(3) 0.048(2) -0.0128(19) 0.0102(16) -0.0127(18)
N8A 0.064(5) 0.096(7) 0.078(6) -0.029(5) 0.023(5) -0.018(5)
O3A 0.128(6) 0.090(5) 0.075(4) 0.002(4) 0.031(4) 0.007(4)
O4A 0.069(4) 0.093(5) 0.094(5) -0.036(4) 0.001(3) -0.007(4)
O5A 0.106(6) 0.125(7) 0.134(7) -0.046(5) 0.027(5) -0.057(5)
N8B 0.053(6) 0.071(8) 0.064(7) -0.018(7) 0.010(5) -0.016(6)
O3B 0.060(8) 0.085(9) 0.072(7) -0.004(6) 0.013(6) -0.030(7)
O4B 0.142(9) 0.083(8) 0.099(9) -0.010(6) 0.028(7) 0.016(6)
O5B 0.056(6) 0.107(9) 0.101(8) -0.042(7) 0.010(6) -0.008(6)
O6 0.075(2) 0.065(2) 0.068(2) 0.0033(17) 0.0203(17) 0.0047(17)
O7 0.081(2) 0.119(3) 0.068(2) 0.031(2) 0.0180(19) 0.023(2)
O8 0.056(2) 0.128(4) 0.076(2) -0.018(2) 0.0300(18) -0.003(2)
N9 0.0410(19) 0.082(3) 0.050(2) -0.006(2) 0.0056(16) -0.0041(19)
C1 0.046(2) 0.075(3) 0.044(2) -0.007(2) 0.0087(18) -0.005(2)
C2 0.049(3) 0.106(4) 0.061(3) -0.024(3) 0.009(2) -0.013(2)
C3 0.045(2) 0.115(5) 0.067(3) -0.024(3) 0.015(2) -0.012(3)
C4 0.045(2) 0.083(4) 0.053(3) -0.014(2) 0.0123(19) -0.004(2)
C5 0.047(2) 0.056(3) 0.044(2) -0.0024(18) 0.0078(17) 0.0000(17)
C6 0.045(2) 0.041(2) 0.044(2) 0.0012(17) 0.0081(16) 0.0035(16)
C7 0.051(2) 0.038(2) 0.046(2) -0.0004(17) 0.0089(17) 0.0013(17)
C8 0.050(2) 0.036(2) 0.051(2) 0.0004(17) 0.0073(17) 0.0045(16)
C9 0.053(2) 0.071(3) 0.039(2) -0.006(2) 0.0085(17) -0.005(2)
C10 0.058(3) 0.072(3) 0.045(2) -0.004(2) 0.012(2) -0.003(2)
C11 0.054(2) 0.065(3) 0.038(2) -0.0031(19) 0.0104(18) -0.0015(19)
C12 0.064(3) 0.062(3) 0.054(3) -0.010(2) 0.017(2) -0.012(2)
C13 0.062(3) 0.076(3) 0.062(3) -0.001(2) 0.024(2) 0.004(2)
C14 0.088(4) 0.144(6) 0.068(3) -0.006(4) 0.030(3) 0.020(4)
C15 0.055(2) 0.060(3) 0.055(3) -0.011(2) 0.0070(19) -0.002(2)
C16 0.049(2) 0.103(4) 0.067(3) -0.014(3) 0.005(2) 0.002(3)
C17 0.084(4) 0.132(7) 0.109(5) -0.004(5) 0.003(4) -0.010(4)
C18 0.068(3) 0.091(4) 0.059(3) -0.026(3) 0.006(2) -0.009(3)
C19 0.069(3) 0.142(5) 0.086(4) -0.057(4) 0.005(3) -0.005(3)
C20 0.082(4) 0.166(6) 0.094(4) -0.059(4) 0.011(3) -0.020(4)
C21 0.060(3) 0.072(3) 0.048(2) -0.013(2) 0.0112(19) 0.001(2)
C22 0.057(3) 0.083(4) 0.057(3) -0.009(3) 0.010(2) 0.006(2)
C23 0.062(3) 0.123(5) 0.068(3) -0.024(3) 0.009(2) 0.009(3)

loop_
_atom_type_symbol
_atom_type_description
_atom_type_scat_dispersion_real
_atom_type_scat_dispersion_imag
_atom_type_scat_source
C C 0.0033 0.0016 'International Tables Vol C Tables 4.2.6.8 and 6.1.1.4'
H H 0.0000 0.0000 'International Tables Vol C Tables 4.2.6.8 and 6.1.1.4'
N N 0.0061 0.0033 'International Tables Vol C Tables 4.2.6.8 and 6.1.1.4'
O O 0.0106 0.0060 'International Tables Vol C Tables 4.2.6.8 and 6.1.1.4'
U U -9.6767 9.6646 'International Tables Vol C Tables 4.2.6.8 and 6.1.1.4'

loop_
_geom_angle_atom_site_label_1
_geom_angle_atom_site_label_2
_geom_angle_atom_site_label_3
_geom_angle
_geom_angle_site_symmetry_1
_geom_angle_site_symmetry_3
_geom_angle_publ_flag
O1 U O2 166.16(14) . . ?
O1 U O3B 105.5(5) . . ?
O2 U O3B 85.3(5) . . ?
O1 U O4A 79.7(2) . . ?
O2 U O4A 112.8(2) . . ?
O1 U N3 84.28(12) . . ?
O2 U N3 89.15(14) . . ?
O3B U N3 80.6(4) . . ?
O4A U N3 92.12(19) . . ?
O1 U N6 87.50(14) . . ?
O2 U N6 86.03(16) . . ?
O3B U N6 154.1(4) . . ?
O4A U N6 140.66(19) . . ?
N3 U N6 123.62(10) . . ?
O1 U O6 117.46(12) . . ?
O2 U O6 72.97(13) . . ?
O3B U O6 76.5(4) . . ?
O4A U O6 75.8(2) . . ?
N3 U O6 151.80(11) . . ?
N6 U O6 77.70(11) . . ?
O1 U N1 85.63(13) . . ?
O2 U N1 80.54(13) . . ?
O3B U N1 139.8(5) . . ?
O4A U N1 151.4(2) . . ?
N3 U N1 61.92(10) . . ?
N6 U N1 61.88(10) . . ?
O6 U N1 132.80(11) . . ?
O1 U O7 70.45(12) . . ?
O2 U O7 120.11(13) . . ?
O3B U O7 84.1(5) . . ?
O4A U O7 61.3(2) . . ?
N3 U O7 145.61(11) . . ?
N6 U O7 79.32(12) . . ?
O6 U O7 47.23(11) . . ?
N1 U O7 135.25(12) . . ?
O1 U O3A 121.7(2) . . ?
O2 U O3A 67.7(2) . . ?
O4A U O3A 48.5(3) . . ?
N3 U O3A 74.50(17) . . ?
N6 U O3A 148.70(19) . . ?
O6 U O3A 78.51(17) . . ?
N1 U O3A 125.8(2) . . ?
O7 U O3A 98.9(2) . . ?
O1 U O4B 60.9(3) . . ?
O2 U O4B 129.5(3) . . ?
O3B U O4B 44.6(5) . . ?
N3 U O4B 78.2(3) . . ?
N6 U O4B 141.1(3) . . ?
O6 U O4B 96.3(4) . . ?
N1 U O4B 130.4(4) . . ?
O7 U O4B 69.4(3) . . ?
C5 N1 C1 117.3(3) . . ?
C5 N1 U 121.1(3) . . ?
C1 N1 U 121.4(2) . . ?
C8 N2 N3 118.8(3) . . ?
C6 N3 N2 119.6(3) . . ?
C6 N3 U 125.1(3) . . ?
N2 N3 U 114.7(2) . . ?
C7 N4 C6 116.5(3) . . ?
C11 N5 N6 118.7(3) . . ?
C9 N6 N5 118.9(3) . . ?
C9 N6 U 124.4(3) . . ?
N5 N6 U 116.6(2) . . ?
C10 N7 C9 116.5(4) . . ?
O3A N8A O5A 124.9(13) . . ?
O3A N8A O4A 116.8(11) . . ?
O5A N8A O4A 118.3(13) . . ?
N8A O3A U 92.6(7) . . ?
N8A O4A U 102.1(8) . . ?
O5B N8B O4B 124(2) . . ?
O5B N8B O3B 123(2) . . ?
O4B N8B O3B 113.0(16) . . ?
N8B O3B U 113.9(13) . . ?
N8B O4B U 88.0(12) . . ?
N9 O6 U 102.0(3) . . ?
N9 O7 U 97.1(3) . . ?
O8 N9 O7 124.9(5) . . ?
O8 N9 O6 121.6(4) . . ?
O7 N9 O6 113.6(4) . . ?
N1 C1 C2 123.5(4) . . ?
N1 C1 C9 115.3(3) . . ?
C2 C1 C9 121.2(4) . . ?
C1 C2 C3 117.9(4) . . ?
C1 C2 H2 121.1 . . ?
C3 C2 H2 121.1 . . ?
C4 C3 C2 119.9(4) . . ?
C4 C3 H3 120.1 . . ?
C2 C3 H3 120.1 . . ?
C3 C4 C5 118.6(4) . . ?
C3 C4 H4 120.7 . . ?
C5 C4 H4 120.7 . . ?
N1 C5 C4 122.8(4) . . ?
N1 C5 C6 115.4(4) . . ?
C4 C5 C6 121.8(4) . . ?
N3 C6 N4 124.8(4) . . ?
N3 C6 C5 115.9(3) . . ?
N4 C6 C5 119.3(3) . . ?
N4 C7 C8 120.5(4) . . ?
N4 C7 C12 120.0(4) . . ?
C8 C7 C12 119.5(4) . . ?
N2 C8 C7 119.7(4) . . ?
N2 C8 C15 117.4(4) . . ?
C7 C8 C15 122.9(4) . . ?
N6 C9 N7 125.4(4) . . ?
N6 C9 C1 116.1(4) . . ?
N7 C9 C1 118.6(4) . . ?
N7 C10 C11 118.8(4) . . ?
N7 C10 C18 119.5(4) . . ?
C11 C10 C18 121.7(4) . . ?
N5 C11 C10 121.5(4) . . ?
N5 C11 C21 116.7(4) . . ?
C10 C11 C21 121.8(4) . . ?
C7 C12 C13 116.5(4) . . ?
C7 C12 H12A 108.2 . . ?
C13 C12 H12A 108.2 . . ?
C7 C12 H12B 108.2 . . ?
C13 C12 H12B 108.2 . . ?
H12A C12 H12B 107.3 . . ?
C12 C13 C14 110.7(4) . . ?
C12 C13 H13A 109.5 . . ?
C14 C13 H13A 109.5 . . ?
C12 C13 H13B 109.5 . . ?
C14 C13 H13B 109.5 . . ?
H13A C13 H13B 108.1 . . ?
C13 C14 H14A 109.5 . . ?
C13 C14 H14B 109.5 . . ?
H14A C14 H14B 109.5 . . ?
C13 C14 H14C 109.5 . . ?
H14A C14 H14C 109.5 . . ?
H14B C14 H14C 109.5 . . ?
C8 C15 C16 115.1(4) . . ?
C8 C15 H15A 108.5 . . ?
C16 C15 H15A 108.5 . . ?
C8 C15 H15B 108.5 . . ?
C16 C15 H15B 108.5 . . ?
H15A C15 H15B 107.5 . . ?
C17 C16 C15 111.1(5) . . ?
C17 C16 H16A 109.4 . . ?
C15 C16 H16A 109.4 . . ?
C17 C16 H16B 109.4 . . ?
C15 C16 H16B 109.4 . . ?
H16A C16 H16B 108.0 . . ?
C16 C17 H17A 109.5 . . ?
C16 C17 H17B 109.5 . . ?
H17A C17 H17B 109.5 . . ?
C16 C17 H17C 109.5 . . ?
H17A C17 H17C 109.5 . . ?
H17B C17 H17C 109.5 . . ?
C19 C18 C10 118.8(4) . . ?
C19 C18 H18A 107.6 . . ?
C10 C18 H18A 107.6 . . ?
C19 C18 H18B 107.6 . . ?
C10 C18 H18B 107.6 . . ?
H18A C18 H18B 107.1 . . ?
C18 C19 C20 113.9(5) . . ?
C18 C19 H19A 108.8 . . ?
C20 C19 H19A 108.8 . . ?
C18 C19 H19B 108.8 . . ?
C20 C19 H19B 108.8 . . ?
H19A C19 H19B 107.7 . . ?
C19 C20 H20A 109.5 . . ?
C19 C20 H20B 109.5 . . ?
H20A C20 H20B 109.5 . . ?
C19 C20 H20C 109.5 . . ?
H20A C20 H20C 109.5 . . ?
H20B C20 H20C 109.5 . . ?
C11 C21 C22 114.9(4) . . ?
C11 C21 H21A 108.5 . . ?
C22 C21 H21A 108.5 . . ?
C11 C21 H21B 108.5 . . ?
C22 C21 H21B 108.5 . . ?
H21A C21 H21B 107.5 . . ?
C23 C22 C21 112.3(4) . . ?
C23 C22 H22A 109.1 . . ?
C21 C22 H22A 109.1 . . ?
C23 C22 H22B 109.1 . . ?
C21 C22 H22B 109.1 . . ?
H22A C22 H22B 107.9 . . ?
C22 C23 H23A 109.5 . . ?
C22 C23 H23B 109.5 . . ?
H23A C23 H23B 109.5 . . ?
C22 C23 H23C 109.5 . . ?
H23A C23 H23C 109.5 . . ?
H23B C23 H23C 109.5 . . ?

loop_
_geom_bond_atom_site_label_1
_geom_bond_atom_site_label_2
_geom_bond_distance
_geom_bond_site_symmetry_2
_geom_bond_publ_flag
U O1 1.745(3) . ?
U O2 1.754(3) . ?
U O3B 2.423(15) . ?
U O4A 2.490(7) . ?
U N3 2.510(3) . ?
U N6 2.540(3) . ?
U O6 2.567(4) . ?
U N1 2.604(3) . ?
U O7 2.683(4) . ?
U O3A 2.700(9) . ?
U O4B 2.986(19) . ?
N1 C5 1.344(5) . ?
N1 C1 1.352(5) . ?
N2 C8 1.328(5) . ?
N2 N3 1.350(4) . ?
N3 C6 1.323(5) . ?
N4 C7 1.310(5) . ?
N4 C6 1.352(5) . ?
N5 C11 1.317(6) . ?
N5 N6 1.349(5) . ?
N6 C9 1.322(5) . ?
N7 C10 1.335(6) . ?
N7 C9 1.344(5) . ?
N8A O3A 1.244(15) . ?
N8A O5A 1.251(14) . ?
N8A O4A 1.271(16) . ?
N8B O5B 1.18(2) . ?
N8B O4B 1.23(2) . ?
N8B O3B 1.31(3) . ?
O6 N9 1.273(5) . ?
O7 N9 1.245(5) . ?
O8 N9 1.210(5) . ?
C1 C2 1.382(6) . ?
C1 C9 1.486(6) . ?
C2 C3 1.384(6) . ?
C2 H2 0.9300 . ?
C3 C4 1.379(7) . ?
C3 H3 0.9300 . ?
C4 C5 1.386(6) . ?
C4 H4 0.9300 . ?
C5 C6 1.472(6) . ?
C7 C8 1.440(5) . ?
C7 C12 1.491(6) . ?
C8 C15 1.484(6) . ?
C10 C11 1.423(6) . ?
C10 C18 1.470(6) . ?
C11 C21 1.504(6) . ?
C12 C13 1.510(6) . ?
C12 H12A 0.9700 . ?
C12 H12B 0.9700 . ?
C13 C14 1.543(7) . ?
C13 H13A 0.9700 . ?
C13 H13B 0.9700 . ?
C14 H14A 0.9600 . ?
C14 H14B 0.9600 . ?
C14 H14C 0.9600 . ?
C15 C16 1.522(6) . ?
C15 H15A 0.9700 . ?
C15 H15B 0.9700 . ?
C16 C17 1.499(8) . ?
C16 H16A 0.9700 . ?
C16 H16B 0.9700 . ?
C17 H17A 0.9600 . ?
C17 H17B 0.9600 . ?
C17 H17C 0.9600 . ?
C18 C19 1.467(7) . ?
C18 H18A 0.9700 . ?
C18 H18B 0.9700 . ?
C19 C20 1.510(8) . ?
C19 H19A 0.9700 . ?
C19 H19B 0.9700 . ?
C20 H20A 0.9600 . ?
C20 H20B 0.9600 . ?
C20 H20C 0.9600 . ?
C21 C22 1.511(7) . ?
C21 H21A 0.9700 . ?
C21 H21B 0.9700 . ?
C22 C23 1.501(7) . ?
C22 H22A 0.9700 . ?
C22 H22B 0.9700 . ?
C23 H23A 0.9600 . ?
C23 H23B 0.9600 . ?
C23 H23C 0.9600 . ?
